data_1562551
loop_
_publ_author_name
'Lindenau, Kevin'
'Jannsen, Nora'
'Rippke, Mirko'
'Al Hamwi, Hanan'
'Selle, Carmen'
'Drexler, Hans-Joachim'
'Spannenberg, Anke'
'Sawall, Mathias'
'Neymeyr, Klaus'
'Heller, Detlef'
'Rei\&s, Fabian'
'Beweries, Torsten'

_publ_section_title
;
 Mechanistic insights into dehydrocoupling of amine boranes using
 dinuclear zirconocene complexes
;
_journal_issue 12
_journal_name_full 'Catalysis Science &amp; Technology'
_journal_page_first 4034
_journal_page_last 4050
_journal_paper_doi 10.1039/D1CY00531F
_journal_volume 11
_journal_year 2021
_chemical_formula_moiety '0.89 (C30 H41 Cl1 Si2 Zr2), 0.11 (C31 H44 Si2 Zr2)'
_chemical_formula_sum 'C30.11 H41.33 Cl0.89 Si2 Zr2'
_chemical_formula_weight 673.45
_chemical_properties_physical Air-sensitive,Moisture-sensitive,Oxygen-sensitive
_space_group_crystal_system triclinic
_space_group_IT_number 2
_space_group_name_Hall '-P 1'
_space_group_name_H-M_alt 'P -1'
_atom_sites_solution_hydrogens geom
_audit_creation_method SHELXL-2014/7
_audit_update_record
;
2020-11-24 deposited with the CCDC.	2021-04-28 downloaded from the CCDC.
;
_cell_angle_alpha 73.455(3)
_cell_angle_beta 74.142(3)
_cell_angle_gamma 82.668(3)
_cell_formula_units_Z 4
_cell_length_a 12.9147(8)
_cell_length_b 16.0454(11)
_cell_length_c 16.0971(10)
_cell_measurement_reflns_used 9660
_cell_measurement_temperature 150(2)
_cell_measurement_theta_max 33.23
_cell_measurement_theta_min 2.59
_cell_volume 3071.4(3)
_computing_cell_refinement 'SAINT (Bruker, 2013)'
_computing_data_collection 'APEX2 (Bruker, 2014)'
_computing_data_reduction 'SAINT (Bruker, 2013)'
_computing_molecular_graphics 'Bruker SHELXTL'
_computing_publication_material 'Bruker SHELXTL'
_computing_structure_refinement 'SHELXL-2014 (Sheldrick 2014)'
_computing_structure_solution 'SHELXS-97 (Sheldrick 2008)'
_diffrn_ambient_temperature 150(2)
_diffrn_detector_area_resol_mean 8.3333
_diffrn_measured_fraction_theta_full 0.998
_diffrn_measured_fraction_theta_max 0.999
_diffrn_measurement_device_type 'Bruker APEX-II CCD'
_diffrn_measurement_method '\f and \w scans'
_diffrn_radiation_type MoK\a
_diffrn_radiation_wavelength 0.71073
_diffrn_reflns_av_R_equivalents 0.0284
_diffrn_reflns_av_unetI/netI 0.0124
_diffrn_reflns_Laue_measured_fraction_full 0.998
_diffrn_reflns_Laue_measured_fraction_max 0.999
_diffrn_reflns_limit_h_max 16
_diffrn_reflns_limit_h_min -16
_diffrn_reflns_limit_k_max 20
_diffrn_reflns_limit_k_min -20
_diffrn_reflns_limit_l_max 20
_diffrn_reflns_limit_l_min -20
_diffrn_reflns_number 159799
_diffrn_reflns_point_group_measured_fraction_full 0.998
_diffrn_reflns_point_group_measured_fraction_max 0.999
_diffrn_reflns_theta_full 25.242
_diffrn_reflns_theta_max 27.500
_diffrn_reflns_theta_min 1.363
_diffrn_source 'fine-focus sealed tube'
_exptl_absorpt_coefficient_mu 0.851
_exptl_absorpt_correction_T_max 0.83
_exptl_absorpt_correction_T_min 0.76
_exptl_absorpt_correction_type multi-scan
_exptl_absorpt_process_details 'SADABS (Bruker, 2014)'
_exptl_crystal_colour orange
_exptl_crystal_density_diffrn 1.456
_exptl_crystal_description 'Part of plate'
_exptl_crystal_F_000 1380
_exptl_crystal_size_max 0.456
_exptl_crystal_size_mid 0.358
_exptl_crystal_size_min 0.218
_refine_diff_density_max 0.860
_refine_diff_density_min -0.453
_refine_diff_density_rms 0.065
_refine_ls_extinction_method none
_refine_ls_goodness_of_fit_ref 1.174
_refine_ls_hydrogen_treatment constr
_refine_ls_matrix_type full
_refine_ls_number_parameters 682
_refine_ls_number_reflns 14071
_refine_ls_number_restraints 12
_refine_ls_restrained_S_all 1.175
_refine_ls_R_factor_all 0.0311
_refine_ls_R_factor_gt 0.0274
_refine_ls_shift/su_max 0.001
_refine_ls_shift/su_mean 0.000
_refine_ls_structure_factor_coef Fsqd
_refine_ls_weighting_details 'w=1/[\s^2^(Fo^2^)+(0.0183P)^2^+4.0696P] where P=(Fo^2^+2Fc^2^)/3'
_refine_ls_weighting_scheme calc
_refine_ls_wR_factor_gt 0.0685
_refine_ls_wR_factor_ref 0.0706
_reflns_Friedel_coverage 0.000
_reflns_number_gt 12879
_reflns_number_total 14071
_reflns_threshold_expression 'I > 2\s(I)'
_cod_data_source_file d1cy00531f3.cif
_cod_data_source_block AX1945abs
_cod_depositor_comments 'Adding full bibliography for 1562548--1562551.cif.'
_cod_database_code 1562551
_shelx_shelxl_version_number 2014/7
_shelx_space_group_comment
;
The symmetry employed for this shelxl refinement is uniquely defined
by the following loop, which should always be used as a source of
symmetry information in preference to the above space-group names.
They are only intended as comments.
;
_shelx_estimated_absorpt_t_min 0.698
_shelx_estimated_absorpt_t_max 0.836

loop_
_space_group_symop_operation_xyz
'x, y, z'
'-x, -y, -z'

loop_
_atom_site_label
_atom_site_type_symbol
_atom_site_fract_x
_atom_site_fract_y
_atom_site_fract_z
_atom_site_U_iso_or_equiv
_atom_site_adp_type
_atom_site_occupancy
_atom_site_site_symmetry_order
_atom_site_calc_flag
_atom_site_refinement_flags_posn
_atom_site_refinement_flags_adp
_atom_site_refinement_flags_occupancy
_atom_site_disorder_assembly
_atom_site_disorder_group
Zr1 Zr -0.03339(2) 0.89128(2) 0.33444(2) 0.02459(5) Uani 1 1 d D . . . .
Zr2 Zr 0.39025(2) 0.94600(2) 0.30509(2) 0.02399(5) Uani 1 1 d D . . . .
Zr3 Zr 0.86236(2) 0.43561(2) 0.30737(2) 0.02370(5) Uani 1 1 d D . . . .
Zr4 Zr 0.45793(2) 0.43348(2) 0.29787(2) 0.02449(5) Uani 1 1 d D . . . .
Cl1 Cl -0.0214(2) 1.03159(12) 0.36793(15) 0.0363(3) Uani 0.6 1 d D . P A 1
C11' C -0.0229(16) 1.0183(8) 0.3636(14) 0.088(7) Uani 0.4 1 d D . P A 2
H11A H -0.0836 1.0262 0.4132 0.132 Uiso 0.4 1 calc R U P A 2
H11B H 0.0450 1.0180 0.3799 0.132 Uiso 0.4 1 calc R U P A 2
H11C H -0.0253 1.0662 0.3103 0.132 Uiso 0.4 1 calc R U P A 2
C11 C 0.5159(10) 1.0382(7) 0.2142(10) 0.049(3) Uani 0.68 1 d D . P B 1
H11D H 0.5802 1.0278 0.2376 0.074 Uiso 0.68 1 calc R U P B 1
H11E H 0.5350 1.0288 0.1542 0.074 Uiso 0.68 1 calc R U P B 1
H11F H 0.4874 1.0983 0.2111 0.074 Uiso 0.68 1 calc R U P B 1
Cl1' Cl 0.5135(5) 1.0612(4) 0.2069(5) 0.0417(11) Uani 0.32 1 d D . P B 2
Cl2 Cl 0.7487(4) 0.3167(3) 0.4101(3) 0.0449(7) Uani 0.59 1 d D . P C 3
C61' C 0.761(2) 0.3279(15) 0.4034(17) 0.046(5) Uani 0.41 1 d D . P C 4
H61A H 0.7974 0.2966 0.4502 0.068 Uiso 0.41 1 calc R U P C 4
H61B H 0.6908 0.3526 0.4306 0.068 Uiso 0.41 1 calc R U P C 4
H61C H 0.7504 0.2875 0.3711 0.068 Uiso 0.41 1 calc R U P C 4
C61 C 0.5057(17) 0.5134(11) 0.3741(12) 0.042(2) Uani 0.73 1 d D . P D 3
H61D H 0.4414 0.5310 0.4156 0.062 Uiso 0.73 1 calc R U P D 3
H61E H 0.5562 0.4787 0.4079 0.062 Uiso 0.73 1 calc R U P D 3
H61F H 0.5403 0.5653 0.3321 0.062 Uiso 0.73 1 calc R U P D 3
Cl2' Cl 0.5074(11) 0.5178(7) 0.3874(8) 0.0393(13) Uani 0.27 1 d D . P D 4
Si1 Si 0.14935(6) 0.83573(4) 0.12643(4) 0.02901(13) Uani 1 1 d . . . . .
Si2 Si 0.24249(6) 1.09955(4) 0.15518(5) 0.03104(14) Uani 1 1 d . . . . .
Si3 Si 0.78285(6) 0.60680(4) 0.11702(4) 0.02981(14) Uani 1 1 d . . . . .
Si4 Si 0.65678(6) 0.32318(5) 0.13966(5) 0.03214(14) Uani 1 1 d . . . . .
C1 C 0.11409(18) 0.88968(14) 0.21915(14) 0.0247(4) Uani 1 1 d . . . . .
C2 C 0.18548(18) 0.93748(14) 0.22562(13) 0.0227(4) Uani 1 1 d . . . . .
C3 C 0.25475(18) 0.98808(14) 0.23139(14) 0.0238(4) Uani 1 1 d . . . . .
C4 C 0.2938(3) 0.8470(3) 0.0627(2) 0.0551(8) Uani 1 1 d . . . . .
H4A H 0.3392 0.8038 0.0955 0.083 Uiso 1 1 calc R U . . .
H4B H 0.3149 0.9056 0.0555 0.083 Uiso 1 1 calc R U . . .
H4C H 0.3028 0.8373 0.0036 0.083 Uiso 1 1 calc R U . . .
C5 C 0.1257(3) 0.71674(18) 0.1747(2) 0.0462(7) Uani 1 1 d . . . . .
H5A H 0.0522 0.7095 0.2130 0.069 Uiso 1 1 calc R U . . .
H5B H 0.1775 0.6896 0.2103 0.069 Uiso 1 1 calc R U . . .
H5C H 0.1348 0.6890 0.1261 0.069 Uiso 1 1 calc R U . . .
C6 C 0.0697(3) 0.8810(3) 0.0409(2) 0.0601(9) Uani 1 1 d . . . . .
H6A H -0.0068 0.8708 0.0689 0.090 Uiso 1 1 calc R U . . .
H6B H 0.0952 0.8523 -0.0077 0.090 Uiso 1 1 calc R U . . .
H6C H 0.0789 0.9437 0.0169 0.090 Uiso 1 1 calc R U . . .
C7 C 0.1138(3) 1.1174(2) 0.1184(2) 0.0516(8) Uani 1 1 d . . . . .
H7A H 0.1102 1.0728 0.0886 0.077 Uiso 1 1 calc R U . . .
H7B H 0.1116 1.1752 0.0767 0.077 Uiso 1 1 calc R U . . .
H7C H 0.0524 1.1136 0.1707 0.077 Uiso 1 1 calc R U . . .
C8 C 0.2435(3) 1.19038(17) 0.2076(2) 0.0447(7) Uani 1 1 d . . . . .
H8A H 0.2234 1.2458 0.1689 0.067 Uiso 1 1 calc R U . . .
H8B H 0.3159 1.1928 0.2148 0.067 Uiso 1 1 calc R U . . .
H8C H 0.1918 1.1797 0.2663 0.067 Uiso 1 1 calc R U . . .
C9 C 0.3555(3) 1.1126(2) 0.05118(19) 0.0515(8) Uani 1 1 d . . . . .
H9A H 0.3512 1.0695 0.0198 0.077 Uiso 1 1 calc R U . . .
H9B H 0.4247 1.1039 0.0674 0.077 Uiso 1 1 calc R U . . .
H9C H 0.3496 1.1713 0.0120 0.077 Uiso 1 1 calc R U . . .
C21 C -0.2074(3) 0.8416(3) 0.3275(3) 0.0627(10) Uani 1 1 d . . . . .
H21 H -0.2394 0.7846 0.3627 0.075 Uiso 1 1 calc R U . . .
C22 C -0.1432(2) 0.8586(2) 0.2419(2) 0.0485(7) Uani 1 1 d . . . . .
H22 H -0.1213 0.8161 0.2044 0.058 Uiso 1 1 calc R U . . .
C23 C -0.1302(2) 0.9485(2) 0.2108(2) 0.0480(7) Uani 1 1 d . . . . .
H23 H -0.0969 0.9808 0.1478 0.058 Uiso 1 1 calc R U . . .
C24 C -0.1861(3) 0.9861(2) 0.2793(3) 0.0613(10) Uani 1 1 d . . . . .
H24 H -0.1992 1.0500 0.2738 0.074 Uiso 1 1 calc R U . . .
C25 C -0.2328(2) 0.9203(3) 0.3527(3) 0.0680(12) Uani 1 1 d . . . . .
H25 H -0.2864 0.9289 0.4080 0.082 Uiso 1 1 calc R U . . .
C26 C -0.0461(2) 0.73799(17) 0.43293(19) 0.0404(6) Uani 1 1 d . . . . .
H26 H -0.0848 0.6910 0.4264 0.049 Uiso 1 1 calc R U . . .
C27 C -0.0895(2) 0.79349(19) 0.48949(18) 0.0423(6) Uani 1 1 d . . . . .
H27 H -0.1635 0.7920 0.5304 0.051 Uiso 1 1 calc R U . . .
C28 C -0.0044(3) 0.83857(19) 0.49030(18) 0.0466(7) Uani 1 1 d . . . . .
H28 H -0.0080 0.8762 0.5311 0.056 Uiso 1 1 calc R U . . .
C29 C 0.0891(2) 0.8130(2) 0.43424(19) 0.0454(7) Uani 1 1 d . . . . .
H29 H 0.1635 0.8292 0.4282 0.054 Uiso 1 1 calc R U . . .
C30 C 0.0638(2) 0.75040(18) 0.39973(17) 0.0418(6) Uani 1 1 d . . . . .
H30 H 0.1169 0.7144 0.3645 0.050 Uiso 1 1 calc R U . . .
C31 C 0.4694(2) 0.84864(18) 0.20261(19) 0.0389(6) Uani 1 1 d . . . . .
H31 H 0.4781 0.8654 0.1364 0.047 Uiso 1 1 calc R U . . .
C32 C 0.3811(2) 0.80576(16) 0.26750(18) 0.0349(5) Uani 1 1 d . . . . .
H32 H 0.3175 0.7869 0.2548 0.042 Uiso 1 1 calc R U . . .
C33 C 0.4065(2) 0.78284(16) 0.35050(19) 0.0392(6) Uani 1 1 d . . . . .
H33 H 0.3642 0.7445 0.4070 0.047 Uiso 1 1 calc R U . . .
C34 C 0.5111(2) 0.81148(19) 0.3370(2) 0.0443(7) Uani 1 1 d . . . . .
H34 H 0.5544 0.7968 0.3826 0.053 Uiso 1 1 calc R U . . .
C35 C 0.5493(2) 0.8516(2) 0.2460(2) 0.0435(7) Uani 1 1 d . . . . .
H35 H 0.6241 0.8709 0.2157 0.052 Uiso 1 1 calc R U . . .
C36 C 0.4070(3) 0.9368(2) 0.4601(2) 0.0483(7) Uani 1 1 d . . . . .
H36 H 0.4588 0.8967 0.4911 0.058 Uiso 1 1 calc R U . . .
C37 C 0.4232(3) 1.0233(2) 0.4127(2) 0.0491(7) Uani 1 1 d . . . . .
H37 H 0.4882 1.0558 0.4037 0.059 Uiso 1 1 calc R U . . .
C38 C 0.3250(3) 1.05991(18) 0.39286(19) 0.0466(7) Uani 1 1 d . . . . .
H38 H 0.3093 1.1231 0.3664 0.056 Uiso 1 1 calc R U . . .
C39 C 0.2499(2) 0.9968(2) 0.42725(19) 0.0449(7) Uani 1 1 d . . . . .
H39 H 0.1710 1.0070 0.4308 0.054 Uiso 1 1 calc R U . . .
C40 C 0.3003(3) 0.91960(19) 0.46889(17) 0.0445(7) Uani 1 1 d . . . . .
H40 H 0.2631 0.8659 0.5079 0.053 Uiso 1 1 calc R U . . .
C51 C 0.76852(17) 0.50123(14) 0.20414(14) 0.0227(4) Uani 1 1 d . . . . .
C52 C 0.69351(17) 0.45147(13) 0.20713(13) 0.0209(4) Uani 1 1 d . . . . .
C53 C 0.61866(17) 0.40235(14) 0.20904(14) 0.0238(4) Uani 1 1 d . . . . .
C54 C 0.9283(2) 0.6327(2) 0.0676(2) 0.0474(7) Uani 1 1 d . . . . .
H54A H 0.9626 0.6302 0.1156 0.071 Uiso 1 1 calc R U . . .
H54B H 0.9330 0.6912 0.0267 0.071 Uiso 1 1 calc R U . . .
H54C H 0.9653 0.5901 0.0346 0.071 Uiso 1 1 calc R U . . .
C55 C 0.7123(3) 0.69836(18) 0.1654(2) 0.0473(7) Uani 1 1 d . . . . .
H55A H 0.7189 0.7530 0.1180 0.071 Uiso 1 1 calc R U . . .
H55B H 0.7453 0.7032 0.2118 0.071 Uiso 1 1 calc R U . . .
H55C H 0.6360 0.6868 0.1917 0.071 Uiso 1 1 calc R U . . .
C56 C 0.7244(3) 0.6049(2) 0.02302(19) 0.0464(7) Uani 1 1 d . . . . .
H56A H 0.7721 0.5688 -0.0133 0.070 Uiso 1 1 calc R U . . .
H56B H 0.7175 0.6643 -0.0144 0.070 Uiso 1 1 calc R U . . .
H56C H 0.6532 0.5805 0.0476 0.070 Uiso 1 1 calc R U . . .
C57 C 0.6978(3) 0.21387(18) 0.2069(2) 0.0490(7) Uani 1 1 d . . . . .
H57A H 0.7560 0.2202 0.2326 0.073 Uiso 1 1 calc R U . . .
H57B H 0.7231 0.1744 0.1680 0.073 Uiso 1 1 calc R U . . .
H57C H 0.6359 0.1899 0.2551 0.073 Uiso 1 1 calc R U . . .
C58 C 0.7738(3) 0.3610(2) 0.0429(2) 0.0554(8) Uani 1 1 d . . . . .
H58A H 0.7483 0.4050 -0.0046 0.083 Uiso 1 1 calc R U . . .
H58B H 0.8094 0.3115 0.0200 0.083 Uiso 1 1 calc R U . . .
H58C H 0.8251 0.3864 0.0624 0.083 Uiso 1 1 calc R U . . .
C59 C 0.5420(2) 0.3104(2) 0.0940(2) 0.0446(7) Uani 1 1 d . . . . .
H59A H 0.4767 0.2985 0.1429 0.067 Uiso 1 1 calc R U . . .
H59B H 0.5600 0.2619 0.0659 0.067 Uiso 1 1 calc R U . . .
H59C H 0.5296 0.3642 0.0494 0.067 Uiso 1 1 calc R U . . .
C71 C 0.8942(3) 0.4736(2) 0.4393(2) 0.0552(9) Uani 1 1 d . . . . .
H71 H 0.9260 0.4332 0.4870 0.066 Uiso 1 1 calc R U . . .
C72 C 0.9510(2) 0.5335(2) 0.3631(2) 0.0459(7) Uani 1 1 d . . . . .
H72 H 1.0299 0.5427 0.3473 0.055 Uiso 1 1 calc R U . . .
C73 C 0.8747(2) 0.58660(17) 0.32181(19) 0.0357(5) Uani 1 1 d . . . . .
H73 H 0.8905 0.6399 0.2708 0.043 Uiso 1 1 calc R U . . .
C74 C 0.7717(2) 0.56114(18) 0.37251(19) 0.0386(6) Uani 1 1 d . . . . .
H74 H 0.7021 0.5930 0.3637 0.046 Uiso 1 1 calc R U . . .
C75 C 0.7836(3) 0.4922(2) 0.4449(2) 0.0519(8) Uani 1 1 d . . . . .
H75 H 0.7238 0.4661 0.4967 0.062 Uiso 1 1 calc R U . . .
C76 C 1.0518(2) 0.4341(2) 0.2157(2) 0.0443(7) Uani 1 1 d . . . . .
H76 H 1.0996 0.4844 0.1927 0.053 Uiso 1 1 calc R U . . .
C77 C 1.0493(2) 0.3669(2) 0.2951(2) 0.0458(7) Uani 1 1 d . . . . .
H77 H 1.0944 0.3621 0.3380 0.055 Uiso 1 1 calc R U . . .
C78 C 0.9870(2) 0.3013(2) 0.2951(2) 0.0492(7) Uani 1 1 d . . . . .
H78 H 0.9786 0.2427 0.3389 0.059 Uiso 1 1 calc R U . . .
C79 C 0.9511(2) 0.3276(2) 0.2163(2) 0.0466(7) Uani 1 1 d . . . . .
H79 H 0.9123 0.2909 0.1950 0.056 Uiso 1 1 calc R U . . .
C80 C 0.9920(2) 0.4084(2) 0.16699(19) 0.0426(6) Uani 1 1 d . . . . .
H80 H 0.9881 0.4387 0.1043 0.051 Uiso 1 1 calc R U . . .
C81 C 0.4293(3) 0.5182(2) 0.1456(2) 0.0494(7) Uani 1 1 d . . . . .
H81 H 0.4759 0.5127 0.0863 0.059 Uiso 1 1 calc R U . . .
C82 C 0.4364(2) 0.58119(18) 0.1891(2) 0.0498(8) Uani 1 1 d . . . . .
H82 H 0.4897 0.6276 0.1660 0.060 Uiso 1 1 calc R U . . .
C83 C 0.3470(2) 0.5756(2) 0.2632(3) 0.0540(8) Uani 1 1 d . . . . .
H83 H 0.3256 0.6177 0.3012 0.065 Uiso 1 1 calc R U . . .
C84 C 0.2851(2) 0.5087(2) 0.2662(2) 0.0509(8) Uani 1 1 d . . . . .
H84 H 0.2113 0.4959 0.3059 0.061 Uiso 1 1 calc R U . . .
C85 C 0.3361(2) 0.4728(2) 0.1939(2) 0.0477(7) Uani 1 1 d . . . . .
H85 H 0.3043 0.4306 0.1739 0.057 Uiso 1 1 calc R U . . .
C86 C 0.3268(3) 0.3480(2) 0.4321(2) 0.0492(8) Uani 1 1 d . . . . .
H86 H 0.2596 0.3726 0.4673 0.059 Uiso 1 1 calc R U . . .
C87 C 0.4264(3) 0.3319(2) 0.45371(19) 0.0535(8) Uani 1 1 d . . . . .
H87 H 0.4425 0.3438 0.5065 0.064 Uiso 1 1 calc R U . . .
C88 C 0.4949(2) 0.28432(18) 0.3968(2) 0.0455(7) Uani 1 1 d . . . . .
H88 H 0.5676 0.2570 0.4023 0.055 Uiso 1 1 calc R U . . .
C89 C 0.4359(2) 0.27050(16) 0.34036(18) 0.0365(6) Uani 1 1 d . . . . .
H89 H 0.4598 0.2318 0.2989 0.044 Uiso 1 1 calc R U . . .
C90 C 0.3325(2) 0.30946(17) 0.36241(19) 0.0383(6) Uani 1 1 d . . . . .
H90 H 0.2702 0.3029 0.3395 0.046 Uiso 1 1 calc R U . . .

loop_
_atom_site_aniso_label
_atom_site_aniso_U_11
_atom_site_aniso_U_22
_atom_site_aniso_U_33
_atom_site_aniso_U_23
_atom_site_aniso_U_13
_atom_site_aniso_U_12
Zr1 0.02245(10) 0.02730(11) 0.02521(11) -0.00723(8) -0.00821(8) 0.00019(8)
Zr2 0.02283(10) 0.02437(10) 0.02506(10) -0.00449(8) -0.00824(8) -0.00189(8)
Zr3 0.02086(10) 0.02671(11) 0.02499(10) -0.00811(8) -0.00759(8) 0.00063(8)
Zr4 0.01915(10) 0.02496(11) 0.02826(11) -0.00610(8) -0.00410(8) -0.00320(8)
Cl1 0.0411(5) 0.0314(6) 0.0394(8) -0.0171(5) -0.0088(7) 0.0032(6)
C11' 0.0411(5) 0.113(15) 0.107(13) -0.063(11) 0.016(8) 0.010(8)
C11 0.043(4) 0.049(7) 0.053(5) 0.002(4) -0.019(3) -0.009(4)
Cl1' 0.0347(16) 0.040(3) 0.0431(18) 0.0017(16) -0.0026(14) -0.0193(16)
Cl2 0.0425(13) 0.0428(10) 0.0428(11) 0.0111(8) -0.0182(8) -0.0128(8)
C61' 0.031(8) 0.042(9) 0.066(12) -0.009(7) -0.024(7) 0.002(5)
C61 0.032(3) 0.058(5) 0.038(5) -0.021(3) 0.000(3) -0.012(3)
Cl2' 0.033(2) 0.049(2) 0.041(3) -0.025(2) -0.001(2) -0.0073(17)
Si1 0.0334(3) 0.0328(3) 0.0252(3) -0.0118(3) -0.0102(3) -0.0011(3)
Si2 0.0400(4) 0.0236(3) 0.0289(3) -0.0021(3) -0.0122(3) -0.0026(3)
Si3 0.0322(3) 0.0276(3) 0.0284(3) -0.0013(3) -0.0094(3) -0.0074(3)
Si4 0.0294(3) 0.0337(3) 0.0376(4) -0.0177(3) -0.0061(3) -0.0031(3)
C1 0.0279(11) 0.0245(10) 0.0228(10) -0.0064(8) -0.0086(9) -0.0008(8)
C2 0.0263(11) 0.0230(10) 0.0170(9) -0.0050(8) -0.0053(8) 0.0038(8)
C3 0.0265(11) 0.0219(10) 0.0235(10) -0.0055(8) -0.0084(8) 0.0003(8)
C4 0.0467(17) 0.084(2) 0.0414(16) -0.0362(17) 0.0034(13) -0.0125(16)
C5 0.0643(19) 0.0379(15) 0.0441(16) -0.0204(13) -0.0144(14) -0.0060(13)
C6 0.074(2) 0.079(2) 0.0366(16) -0.0255(16) -0.0300(16) 0.0228(19)
C7 0.0583(19) 0.0384(15) 0.0596(19) 0.0071(14) -0.0385(16) -0.0019(13)
C8 0.0599(18) 0.0267(13) 0.0489(16) -0.0086(12) -0.0194(14) 0.0025(12)
C9 0.064(2) 0.0479(17) 0.0311(14) 0.0026(12) -0.0065(13) -0.0027(15)
C21 0.0337(16) 0.080(3) 0.073(2) 0.005(2) -0.0303(16) -0.0190(16)
C22 0.0374(15) 0.0607(19) 0.064(2) -0.0275(16) -0.0305(14) 0.0019(13)
C23 0.0460(16) 0.0584(19) 0.0433(16) -0.0037(14) -0.0291(13) 0.0014(14)
C24 0.0535(19) 0.061(2) 0.090(3) -0.035(2) -0.051(2) 0.0308(17)
C25 0.0249(14) 0.128(4) 0.057(2) -0.039(2) -0.0157(14) 0.0188(18)
C26 0.0550(17) 0.0261(12) 0.0439(15) -0.0022(11) -0.0225(13) -0.0090(11)
C27 0.0389(14) 0.0460(16) 0.0296(13) 0.0008(11) 0.0002(11) -0.0018(12)
C28 0.077(2) 0.0395(15) 0.0301(13) -0.0080(11) -0.0244(14) -0.0067(14)
C29 0.0398(15) 0.0536(17) 0.0400(15) 0.0107(13) -0.0247(12) -0.0131(13)
C30 0.0471(16) 0.0391(14) 0.0287(13) -0.0010(11) -0.0087(11) 0.0151(12)
C31 0.0364(14) 0.0422(15) 0.0385(14) -0.0175(12) -0.0084(11) 0.0103(11)
C32 0.0338(13) 0.0277(12) 0.0463(15) -0.0150(11) -0.0130(11) 0.0056(10)
C33 0.0481(16) 0.0227(12) 0.0412(14) -0.0044(10) -0.0101(12) 0.0068(11)
C34 0.0408(15) 0.0428(15) 0.0527(17) -0.0153(13) -0.0228(13) 0.0168(12)
C35 0.0253(12) 0.0515(17) 0.0530(17) -0.0199(14) -0.0081(12) 0.0114(11)
C36 0.067(2) 0.0494(17) 0.0409(15) -0.0172(13) -0.0331(15) 0.0070(15)
C37 0.0590(19) 0.0516(17) 0.0508(17) -0.0203(14) -0.0226(15) -0.0183(15)
C38 0.077(2) 0.0308(13) 0.0391(15) -0.0159(12) -0.0213(15) 0.0029(13)
C39 0.0411(15) 0.0648(19) 0.0374(14) -0.0316(14) -0.0078(12) 0.0036(13)
C40 0.067(2) 0.0401(15) 0.0254(12) -0.0093(11) -0.0029(12) -0.0179(14)
C51 0.0205(10) 0.0249(10) 0.0228(10) -0.0074(8) -0.0046(8) -0.0012(8)
C52 0.0214(10) 0.0222(10) 0.0168(9) -0.0048(8) -0.0030(8) 0.0029(8)
C53 0.0233(10) 0.0235(10) 0.0237(10) -0.0052(8) -0.0051(8) -0.0020(8)
C54 0.0427(16) 0.0546(18) 0.0381(15) 0.0017(13) -0.0045(12) -0.0219(13)
C55 0.0590(19) 0.0285(13) 0.0573(18) -0.0080(12) -0.0256(15) 0.0042(12)
C56 0.0572(18) 0.0476(16) 0.0343(14) 0.0035(12) -0.0212(13) -0.0142(14)
C57 0.0443(16) 0.0338(14) 0.078(2) -0.0248(15) -0.0224(15) 0.0059(12)
C58 0.0510(18) 0.069(2) 0.0481(17) -0.0355(16) 0.0084(14) -0.0107(16)
C59 0.0474(16) 0.0492(17) 0.0476(16) -0.0217(13) -0.0173(13) -0.0071(13)
C71 0.084(2) 0.0541(19) 0.0448(17) -0.0217(15) -0.0418(17) 0.0102(17)
C72 0.0379(15) 0.0507(17) 0.068(2) -0.0342(15) -0.0256(14) 0.0019(12)
C73 0.0380(14) 0.0333(13) 0.0437(14) -0.0182(11) -0.0133(11) -0.0044(10)
C74 0.0335(13) 0.0446(15) 0.0470(15) -0.0297(13) -0.0090(11) 0.0026(11)
C75 0.066(2) 0.0596(19) 0.0315(14) -0.0242(14) 0.0019(14) -0.0112(16)
C76 0.0213(12) 0.0570(18) 0.0544(17) -0.0230(14) -0.0016(11) 0.0005(11)
C77 0.0276(13) 0.0534(17) 0.0614(19) -0.0211(15) -0.0202(13) 0.0137(12)
C78 0.0397(15) 0.0407(15) 0.066(2) -0.0177(14) -0.0161(14) 0.0180(12)
C79 0.0367(14) 0.0490(17) 0.067(2) -0.0371(15) -0.0173(14) 0.0133(12)
C80 0.0297(13) 0.0600(18) 0.0390(14) -0.0255(13) -0.0024(11) 0.0097(12)
C81 0.0450(16) 0.0523(18) 0.0456(16) 0.0055(14) -0.0244(13) 0.0033(13)
C82 0.0439(16) 0.0307(14) 0.071(2) 0.0080(13) -0.0295(15) -0.0032(12)
C83 0.0400(16) 0.0361(15) 0.092(3) -0.0200(16) -0.0293(17) 0.0129(12)
C84 0.0240(13) 0.0481(17) 0.081(2) -0.0156(16) -0.0196(14) 0.0064(12)
C85 0.0415(16) 0.0450(16) 0.066(2) -0.0107(14) -0.0339(15) 0.0015(12)
C86 0.0479(17) 0.0462(16) 0.0428(16) -0.0120(13) 0.0157(13) -0.0225(13)
C87 0.074(2) 0.0549(19) 0.0278(13) 0.0023(13) -0.0089(14) -0.0302(17)
C88 0.0421(15) 0.0343(14) 0.0496(17) 0.0150(12) -0.0165(13) -0.0132(12)
C89 0.0361(13) 0.0238(11) 0.0431(14) -0.0036(10) -0.0010(11) -0.0095(10)
C90 0.0283(12) 0.0346(13) 0.0480(15) -0.0073(11) -0.0009(11) -0.0146(10)

loop_
_atom_type_symbol
_atom_type_description
_atom_type_scat_dispersion_real
_atom_type_scat_dispersion_imag
_atom_type_scat_source
C C 0.0033 0.0016 'International Tables Vol C Tables 4.2.6.8 and 6.1.1.4'
H H 0.0000 0.0000 'International Tables Vol C Tables 4.2.6.8 and 6.1.1.4'
Si Si 0.0817 0.0704 'International Tables Vol C Tables 4.2.6.8 and 6.1.1.4'
Cl Cl 0.1484 0.1585 'International Tables Vol C Tables 4.2.6.8 and 6.1.1.4'
Zr Zr -2.9673 0.5597 'International Tables Vol C Tables 4.2.6.8 and 6.1.1.4'

loop_
_geom_angle_atom_site_label_1
_geom_angle_atom_site_label_2
_geom_angle_atom_site_label_3
_geom_angle
_geom_angle_site_symmetry_1
_geom_angle_site_symmetry_3
_geom_angle_publ_flag
C11' Zr1 C1 102.2(5) . . ?
C1 Zr1 Cl1 102.32(8) . . ?
C11' Zr1 C27 101.3(6) . . ?
C1 Zr1 C27 132.88(9) . . ?
Cl1 Zr1 C27 100.89(9) . . ?
C11' Zr1 C25 90.1(5) . . ?
C1 Zr1 C25 136.48(10) . . ?
Cl1 Zr1 C25 90.27(12) . . ?
C27 Zr1 C25 83.36(12) . . ?
C11' Zr1 C22 128.5(6) . . ?
C1 Zr1 C22 88.13(10) . . ?
Cl1 Zr1 C22 128.95(9) . . ?
C27 Zr1 C22 107.70(11) . . ?
C25 Zr1 C22 53.43(11) . . ?
C11' Zr1 C26 131.6(6) . . ?
C1 Zr1 C26 106.20(9) . . ?
Cl1 Zr1 C26 131.11(8) . . ?
C27 Zr1 C26 32.63(9) . . ?
C25 Zr1 C26 95.29(13) . . ?
C22 Zr1 C26 91.11(10) . . ?
C11' Zr1 C21 122.6(5) . . ?
C1 Zr1 C21 118.59(11) . . ?
Cl1 Zr1 C21 122.75(12) . . ?
C27 Zr1 C21 79.98(11) . . ?
C25 Zr1 C21 32.52(13) . . ?
C22 Zr1 C21 31.66(11) . . ?
C26 Zr1 C21 75.13(11) . . ?
C11' Zr1 C28 79.1(6) . . ?
C1 Zr1 C28 116.78(10) . . ?
Cl1 Zr1 C28 78.65(8) . . ?
C27 Zr1 C28 32.21(10) . . ?
C25 Zr1 C28 106.46(12) . . ?
C22 Zr1 C28 139.79(11) . . ?
C26 Zr1 C28 53.18(9) . . ?
C21 Zr1 C28 111.56(11) . . ?
C11' Zr1 C29 91.8(6) . . ?
C1 Zr1 C29 85.61(9) . . ?
Cl1 Zr1 C29 91.36(9) . . ?
C27 Zr1 C29 53.37(9) . . ?
C25 Zr1 C29 136.16(12) . . ?
C22 Zr1 C29 139.56(11) . . ?
C26 Zr1 C29 53.02(9) . . ?
C21 Zr1 C29 127.67(11) . . ?
C28 Zr1 C29 31.91(10) . . ?
C11' Zr1 C23 98.2(6) . . ?
C1 Zr1 C23 83.56(9) . . ?
Cl1 Zr1 C23 98.61(9) . . ?
C27 Zr1 C23 132.13(10) . . ?
C25 Zr1 C23 53.21(11) . . ?
C22 Zr1 C23 32.33(10) . . ?
C26 Zr1 C23 123.16(10) . . ?
C21 Zr1 C23 52.86(11) . . ?
C28 Zr1 C23 159.64(11) . . ?
C29 Zr1 C23 166.62(11) . . ?
C11' Zr1 C24 76.4(6) . . ?
C1 Zr1 C24 110.69(11) . . ?
Cl1 Zr1 C24 76.79(10) . . ?
C27 Zr1 C24 114.27(12) . . ?
C25 Zr1 C24 32.05(13) . . ?
C22 Zr1 C24 53.16(11) . . ?
C26 Zr1 C24 125.99(12) . . ?
C21 Zr1 C24 52.99(13) . . ?
C28 Zr1 C24 129.98(12) . . ?
C29 Zr1 C24 161.40(12) . . ?
C23 Zr1 C24 31.90(11) . . ?
C11 Zr2 C3 100.1(4) . . ?
C3 Zr2 Cl1' 96.3(2) . . ?
C11 Zr2 C33 128.0(4) . . ?
C3 Zr2 C33 108.07(9) . . ?
Cl1' Zr2 C33 134.38(18) . . ?
C11 Zr2 C40 131.8(5) . . ?
C3 Zr2 C40 106.29(10) . . ?
Cl1' Zr2 C40 129.2(2) . . ?
C33 Zr2 C40 80.54(9) . . ?
C11 Zr2 C34 98.6(4) . . ?
C3 Zr2 C34 135.23(9) . . ?
Cl1' Zr2 C34 104.83(19) . . ?
C33 Zr2 C34 32.96(10) . . ?
C40 Zr2 C34 90.28(10) . . ?
C11 Zr2 C32 118.1(4) . . ?
C3 Zr2 C32 81.37(8) . . ?
Cl1' Zr2 C32 122.9(2) . . ?
C33 Zr2 C32 32.34(9) . . ?
C40 Zr2 C32 105.39(9) . . ?
C34 Zr2 C32 53.98(9) . . ?
C11 Zr2 C31 85.5(4) . . ?
C3 Zr2 C31 87.83(8) . . ?
Cl1' Zr2 C31 90.5(2) . . ?
C33 Zr2 C31 53.81(9) . . ?
C40 Zr2 C31 134.28(9) . . ?
C34 Zr2 C31 53.61(9) . . ?
C32 Zr2 C31 32.66(9) . . ?
C11 Zr2 C36 104.0(5) . . ?
C3 Zr2 C36 135.14(10) . . ?
Cl1' Zr2 C36 103.7(2) . . ?
C33 Zr2 C36 85.70(10) . . ?
C40 Zr2 C36 32.32(10) . . ?
C34 Zr2 C36 77.36(10) . . ?
C32 Zr2 C36 117.72(9) . . ?
C31 Zr2 C36 130.97(10) . . ?
C11 Zr2 C35 74.2(4) . . ?
C3 Zr2 C35 119.39(9) . . ?
Cl1' Zr2 C35 80.51(18) . . ?
C33 Zr2 C35 53.99(10) . . ?
C40 Zr2 C35 122.26(10) . . ?
C34 Zr2 C35 32.23(10) . . ?
C32 Zr2 C35 53.97(9) . . ?
C31 Zr2 C35 32.39(9) . . ?
C36 Zr2 C35 103.43(10) . . ?
C11 Zr2 C39 118.4(4) . . ?
C3 Zr2 C39 82.10(9) . . ?
Cl1' Zr2 C39 112.89(19) . . ?
C33 Zr2 C39 108.33(10) . . ?
C40 Zr2 C39 32.31(10) . . ?
C34 Zr2 C39 122.59(10) . . ?
C32 Zr2 C39 123.00(10) . . ?
C31 Zr2 C39 155.35(10) . . ?
C36 Zr2 C39 53.18(10) . . ?
C35 Zr2 C39 154.32(10) . . ?
C11 Zr2 C38 87.1(4) . . ?
C3 Zr2 C38 91.93(9) . . ?
Cl1' Zr2 C38 82.0(2) . . ?
C33 Zr2 C38 133.10(9) . . ?
C40 Zr2 C38 52.90(9) . . ?
C34 Zr2 C38 129.39(10) . . ?
C32 Zr2 C38 154.59(10) . . ?
C31 Zr2 C38 172.45(10) . . ?
C36 Zr2 C38 52.74(10) . . ?
C35 Zr2 C38 145.48(10) . . ?
C39 Zr2 C38 31.60(10) . . ?
C61' Zr3 C51 105.4(8) . . ?
C51 Zr3 Cl2 104.11(14) . . ?
C61' Zr3 C76 131.5(8) . . ?
C51 Zr3 C76 102.92(9) . . ?
Cl2 Zr3 C76 131.60(17) . . ?
C61' Zr3 C77 102.4(8) . . ?
C51 Zr3 C77 132.56(9) . . ?
Cl2 Zr3 C77 102.96(16) . . ?
C76 Zr3 C77 32.89(10) . . ?
C61' Zr3 C71 88.6(8) . . ?
C51 Zr3 C71 134.16(9) . . ?
Cl2 Zr3 C71 90.00(16) . . ?
C76 Zr3 C71 98.92(11) . . ?
C77 Zr3 C71 83.58(11) . . ?
C61' Zr3 C73 128.6(8) . . ?
C51 Zr3 C73 86.06(8) . . ?
Cl2 Zr3 C73 129.41(16) . . ?
C76 Zr3 C73 91.69(10) . . ?
C77 Zr3 C73 105.35(9) . . ?
C71 Zr3 C73 53.30(10) . . ?
C61' Zr3 C80 119.4(8) . . ?
C51 Zr3 C80 79.17(9) . . ?
Cl2 Zr3 C80 118.66(16) . . ?
C76 Zr3 C80 32.51(9) . . ?
C77 Zr3 C80 53.67(10) . . ?
C71 Zr3 C80 131.36(11) . . ?
C73 Zr3 C80 111.90(10) . . ?
C61' Zr3 C72 121.0(8) . . ?
C51 Zr3 C72 117.06(9) . . ?
Cl2 Zr3 C72 122.40(15) . . ?
C76 Zr3 C72 77.19(10) . . ?
C77 Zr3 C72 77.84(10) . . ?
C71 Zr3 C72 32.40(11) . . ?
C73 Zr3 C72 32.14(9) . . ?
C80 Zr3 C72 107.65(10) . . ?
C61' Zr3 C75 76.4(9) . . ?
C51 Zr3 C75 108.31(10) . . ?
Cl2 Zr3 C75 77.32(16) . . ?
C76 Zr3 C75 129.27(11) . . ?
C77 Zr3 C75 115.21(11) . . ?
C71 Zr3 C75 32.27(11) . . ?
C73 Zr3 C75 52.82(10) . . ?
C80 Zr3 C75 160.91(10) . . ?
C72 Zr3 C75 53.25(11) . . ?
C61' Zr3 C78 77.7(8) . . ?
C51 Zr3 C78 122.00(9) . . ?
Cl2 Zr3 C78 77.76(17) . . ?
C76 Zr3 C78 53.86(11) . . ?
C77 Zr3 C78 32.29(10) . . ?
C71 Zr3 C78 103.46(11) . . ?
C73 Zr3 C78 137.59(10) . . ?
C80 Zr3 C78 53.13(11) . . ?
C72 Zr3 C78 108.29(10) . . ?
C75 Zr3 C78 127.76(11) . . ?
C61' Zr3 C74 99.1(8) . . ?
C51 Zr3 C74 81.25(8) . . ?
Cl2 Zr3 C74 99.63(16) . . ?
C76 Zr3 C74 123.70(10) . . ?
C77 Zr3 C74 130.83(9) . . ?
C71 Zr3 C74 53.22(10) . . ?
C73 Zr3 C74 32.05(9) . . ?
C80 Zr3 C74 140.13(10) . . ?
C72 Zr3 C74 53.25(9) . . ?
C75 Zr3 C74 31.70(10) . . ?
C78 Zr3 C74 156.68(10) . . ?
C61 Zr4 C53 102.0(6) . . ?
C53 Zr4 Cl2' 103.2(3) . . ?
C61 Zr4 C85 130.2(5) . . ?
C53 Zr4 C85 103.00(10) . . ?
Cl2' Zr4 C85 131.1(3) . . ?
C61 Zr4 C84 103.6(5) . . ?
C53 Zr4 C84 133.16(10) . . ?
Cl2' Zr4 C84 103.8(3) . . ?
C85 Zr4 C84 32.68(11) . . ?
C61 Zr4 C86 94.4(5) . . ?
C53 Zr4 C86 135.17(9) . . ?
Cl2' Zr4 C86 92.3(3) . . ?
C85 Zr4 C86 97.23(11) . . ?
C84 Zr4 C86 80.75(12) . . ?
C61 Zr4 C90 126.6(5) . . ?
C53 Zr4 C90 114.73(8) . . ?
Cl2' Zr4 C90 124.4(3) . . ?
C85 Zr4 C90 78.59(10) . . ?
C84 Zr4 C90 78.72(10) . . ?
C86 Zr4 C90 32.44(9) . . ?
C61 Zr4 C87 78.1(5) . . ?
C53 Zr4 C87 111.90(10) . . ?
Cl2' Zr4 C87 76.0(3) . . ?
C85 Zr4 C87 128.71(11) . . ?
C84 Zr4 C87 111.37(12) . . ?
C86 Zr4 C87 32.15(11) . . ?
C90 Zr4 C87 53.30(10) . . ?
C61 Zr4 C83 76.6(5) . . ?
C53 Zr4 C83 124.16(10) . . ?
Cl2' Zr4 C83 77.5(3) . . ?
C85 Zr4 C83 53.68(11) . . ?
C84 Zr4 C83 32.24(10) . . ?
C86 Zr4 C83 100.07(12) . . ?
C90 Zr4 C83 108.87(10) . . ?
C87 Zr4 C83 121.82(13) . . ?
C61 Zr4 C88 97.6(5) . . ?
C53 Zr4 C88 82.90(9) . . ?
Cl2' Zr4 C88 95.9(3) . . ?
C85 Zr4 C88 127.73(10) . . ?
C84 Zr4 C88 130.77(10) . . ?
C86 Zr4 C88 53.49(11) . . ?
C90 Zr4 C88 53.28(9) . . ?
C87 Zr4 C88 32.30(11) . . ?
C83 Zr4 C88 152.89(11) . . ?
C61 Zr4 C89 128.9(5) . . ?
C53 Zr4 C89 84.72(8) . . ?
Cl2' Zr4 C89 127.1(3) . . ?
C85 Zr4 C89 95.79(10) . . ?
C84 Zr4 C89 107.66(10) . . ?
C86 Zr4 C89 53.47(9) . . ?
C90 Zr4 C89 32.01(8) . . ?
C87 Zr4 C89 53.37(10) . . ?
C83 Zr4 C89 139.56(10) . . ?
C88 Zr4 C89 32.28(9) . . ?
C61 Zr4 C81 114.9(5) . . ?
C53 Zr4 C81 80.07(9) . . ?
Cl2' Zr4 C81 116.8(3) . . ?
C85 Zr4 C81 32.32(10) . . ?
C84 Zr4 C81 53.64(11) . . ?
C86 Zr4 C81 129.35(11) . . ?
C90 Zr4 C81 108.77(10) . . ?
C87 Zr4 C81 160.99(11) . . ?
C83 Zr4 C81 53.40(12) . . ?
C88 Zr4 C81 145.69(11) . . ?
C89 Zr4 C81 116.08(10) . . ?
Zr1 C11' H11A 109.5 . . ?
Zr1 C11' H11B 109.5 . . ?
H11A C11' H11B 109.5 . . ?
Zr1 C11' H11C 109.5 . . ?
H11A C11' H11C 109.5 . . ?
H11B C11' H11C 109.5 . . ?
Zr2 C11 H11D 109.5 . . ?
Zr2 C11 H11E 109.5 . . ?
H11D C11 H11E 109.5 . . ?
Zr2 C11 H11F 109.5 . . ?
H11D C11 H11F 109.5 . . ?
H11E C11 H11F 109.5 . . ?
Zr3 C61' H61A 109.5 . . ?
Zr3 C61' H61B 109.5 . . ?
H61A C61' H61B 109.5 . . ?
Zr3 C61' H61C 109.5 . . ?
H61A C61' H61C 109.5 . . ?
H61B C61' H61C 109.5 . . ?
Zr4 C61 H61D 109.5 . . ?
Zr4 C61 H61E 109.5 . . ?
H61D C61 H61E 109.5 . . ?
Zr4 C61 H61F 109.5 . . ?
H61D C61 H61F 109.5 . . ?
H61E C61 H61F 109.5 . . ?
C1 Si1 C6 113.62(13) . . ?
C1 Si1 C4 112.30(12) . . ?
C6 Si1 C4 105.29(17) . . ?
C1 Si1 C5 108.72(12) . . ?
C6 Si1 C5 108.54(16) . . ?
C4 Si1 C5 108.17(16) . . ?
C3 Si2 C7 111.69(12) . . ?
C3 Si2 C9 109.68(12) . . ?
C7 Si2 C9 106.74(16) . . ?
C3 Si2 C8 113.78(12) . . ?
C7 Si2 C8 106.01(15) . . ?
C9 Si2 C8 108.65(15) . . ?
C51 Si3 C56 111.21(12) . . ?
C51 Si3 C55 110.88(12) . . ?
C56 Si3 C55 108.23(15) . . ?
C51 Si3 C54 111.38(12) . . ?
C56 Si3 C54 107.47(14) . . ?
C55 Si3 C54 107.51(15) . . ?
C53 Si4 C58 110.34(12) . . ?
C53 Si4 C57 110.74(13) . . ?
C58 Si4 C57 107.59(16) . . ?
C53 Si4 C59 111.20(12) . . ?
C58 Si4 C59 107.94(15) . . ?
C57 Si4 C59 108.92(14) . . ?
C2 C1 Si1 118.69(17) . . ?
C2 C1 Zr1 107.69(15) . . ?
Si1 C1 Zr1 133.61(12) . . ?
C1 C2 C3 177.9(2) . . ?
C2 C3 Si2 109.95(16) . . ?
C2 C3 Zr2 126.85(16) . . ?
Si2 C3 Zr2 122.59(11) . . ?
Si1 C4 H4A 109.5 . . ?
Si1 C4 H4B 109.5 . . ?
H4A C4 H4B 109.5 . . ?
Si1 C4 H4C 109.5 . . ?
H4A C4 H4C 109.5 . . ?
H4B C4 H4C 109.5 . . ?
Si1 C5 H5A 109.5 . . ?
Si1 C5 H5B 109.5 . . ?
H5A C5 H5B 109.5 . . ?
Si1 C5 H5C 109.5 . . ?
H5A C5 H5C 109.5 . . ?
H5B C5 H5C 109.5 . . ?
Si1 C6 H6A 109.5 . . ?
Si1 C6 H6B 109.5 . . ?
H6A C6 H6B 109.5 . . ?
Si1 C6 H6C 109.5 . . ?
H6A C6 H6C 109.5 . . ?
H6B C6 H6C 109.5 . . ?
Si2 C7 H7A 109.5 . . ?
Si2 C7 H7B 109.5 . . ?
H7A C7 H7B 109.5 . . ?
Si2 C7 H7C 109.5 . . ?
H7A C7 H7C 109.5 . . ?
H7B C7 H7C 109.5 . . ?
Si2 C8 H8A 109.5 . . ?
Si2 C8 H8B 109.5 . . ?
H8A C8 H8B 109.5 . . ?
Si2 C8 H8C 109.5 . . ?
H8A C8 H8C 109.5 . . ?
H8B C8 H8C 109.5 . . ?
Si2 C9 H9A 109.5 . . ?
Si2 C9 H9B 109.5 . . ?
H9A C9 H9B 109.5 . . ?
Si2 C9 H9C 109.5 . . ?
H9A C9 H9C 109.5 . . ?
H9B C9 H9C 109.5 . . ?
C22 C21 C25 108.5(3) . . ?
C22 C21 Zr1 73.79(17) . . ?
C25 C21 Zr1 73.35(18) . . ?
C22 C21 H21 125.5 . . ?
C25 C21 H21 125.5 . . ?
Zr1 C21 H21 125.5 . . ?
C21 C22 C23 108.1(3) . . ?
C21 C22 Zr1 74.55(18) . . ?
C23 C22 Zr1 74.58(16) . . ?
C21 C22 H22 125.5 . . ?
C23 C22 H22 125.5 . . ?
Zr1 C22 H22 125.5 . . ?
C24 C23 C22 107.7(3) . . ?
C24 C23 Zr1 74.20(17) . . ?
C22 C23 Zr1 73.09(16) . . ?
C24 C23 H23 125.8 . . ?
C22 C23 H23 125.8 . . ?
Zr1 C23 H23 125.8 . . ?
C23 C24 C25 108.3(3) . . ?
C23 C24 Zr1 73.90(16) . . ?
C25 C24 Zr1 73.05(17) . . ?
C23 C24 H24 125.6 . . ?
C25 C24 H24 125.6 . . ?
Zr1 C24 H24 125.6 . . ?
C24 C25 C21 107.2(3) . . ?
C24 C25 Zr1 74.90(18) . . ?
C21 C25 Zr1 74.14(17) . . ?
C24 C25 H25 125.9 . . ?
C21 C25 H25 125.9 . . ?
Zr1 C25 H25 125.9 . . ?
C30 C26 C27 108.0(2) . . ?
C30 C26 Zr1 74.81(15) . . ?
C27 C26 Zr1 73.36(15) . . ?
C30 C26 H26 125.6 . . ?
C27 C26 H26 125.6 . . ?
Zr1 C26 H26 125.6 . . ?
C28 C27 C26 107.0(3) . . ?
C28 C27 Zr1 74.57(15) . . ?
C26 C27 Zr1 74.01(15) . . ?
C28 C27 H27 126.0 . . ?
C26 C27 H27 126.0 . . ?
Zr1 C27 H27 126.0 . . ?
C29 C28 C27 108.6(3) . . ?
C29 C28 Zr1 74.19(15) . . ?
C27 C28 Zr1 73.22(15) . . ?
C29 C28 H28 125.4 . . ?
C27 C28 H28 125.4 . . ?
Zr1 C28 H28 125.4 . . ?
C30 C29 C28 108.2(3) . . ?
C30 C29 Zr1 74.41(15) . . ?
C28 C29 Zr1 73.90(16) . . ?
C30 C29 H29 125.5 . . ?
C28 C29 H29 125.5 . . ?
Zr1 C29 H29 125.5 . . ?
C29 C30 C26 108.2(3) . . ?
C29 C30 Zr1 73.80(16) . . ?
C26 C30 Zr1 73.20(15) . . ?
C29 C30 H30 125.6 . . ?
C26 C30 H30 125.6 . . ?
Zr1 C30 H30 125.6 . . ?
C35 C31 C32 108.2(3) . . ?
C35 C31 Zr2 74.03(16) . . ?
C32 C31 Zr2 73.53(14) . . ?
C35 C31 H31 125.6 . . ?
C32 C31 H31 125.6 . . ?
Zr2 C31 H31 125.6 . . ?
C33 C32 C31 107.8(2) . . ?
C33 C32 Zr2 73.51(15) . . ?
C31 C32 Zr2 73.81(15) . . ?
C33 C32 H32 125.8 . . ?
C31 C32 H32 125.8 . . ?
Zr2 C32 H32 125.8 . . ?
C32 C33 C34 107.9(3) . . ?
C32 C33 Zr2 74.15(14) . . ?
C34 C33 Zr2 73.67(15) . . ?
C32 C33 H33 125.7 . . ?
C34 C33 H33 125.7 . . ?
Zr2 C33 H33 125.7 . . ?
C35 C34 C33 108.1(3) . . ?
C35 C34 Zr2 74.42(15) . . ?
C33 C34 Zr2 73.37(14) . . ?
C35 C34 H34 125.6 . . ?
C33 C34 H34 125.6 . . ?
Zr2 C34 H34 125.6 . . ?
C34 C35 C31 108.0(3) . . ?
C34 C35 Zr2 73.35(15) . . ?
C31 C35 Zr2 73.58(15) . . ?
C34 C35 H35 125.7 . . ?
C31 C35 H35 125.7 . . ?
Zr2 C35 H35 125.7 . . ?
C37 C36 C40 108.5(3) . . ?
C37 C36 Zr2 74.96(16) . . ?
C40 C36 Zr2 73.27(15) . . ?
C37 C36 H36 125.4 . . ?
C40 C36 H36 125.4 . . ?
Zr2 C36 H36 125.4 . . ?
C36 C37 C38 107.1(3) . . ?
C36 C37 Zr2 73.19(16) . . ?
C38 C37 Zr2 73.89(15) . . ?
C36 C37 H37 126.1 . . ?
C38 C37 H37 126.1 . . ?
Zr2 C37 H37 126.1 . . ?
C39 C38 C37 108.8(3) . . ?
C39 C38 Zr2 73.65(16) . . ?
C37 C38 Zr2 74.03(17) . . ?
C39 C38 H38 125.3 . . ?
C37 C38 H38 125.3 . . ?
Zr2 C38 H38 125.3 . . ?
C38 C39 C40 107.9(3) . . ?
C38 C39 Zr2 74.74(17) . . ?
C40 C39 Zr2 73.01(16) . . ?
C38 C39 H39 125.7 . . ?
C40 C39 H39 125.7 . . ?
Zr2 C39 H39 125.7 . . ?
C36 C40 C39 107.6(3) . . ?
C36 C40 Zr2 74.41(16) . . ?
C39 C40 Zr2 74.68(15) . . ?
C36 C40 H40 125.7 . . ?
C39 C40 H40 125.7 . . ?
Zr2 C40 H40 125.7 . . ?
C52 C51 Si3 117.06(16) . . ?
C52 C51 Zr3 110.94(15) . . ?
Si3 C51 Zr3 131.95(11) . . ?
C53 C52 C51 179.3(2) . . ?
C52 C53 Si4 117.81(17) . . ?
C52 C53 Zr4 111.58(15) . . ?
Si4 C53 Zr4 130.59(11) . . ?
Si3 C54 H54A 109.5 . . ?
Si3 C54 H54B 109.5 . . ?
H54A C54 H54B 109.5 . . ?
Si3 C54 H54C 109.5 . . ?
H54A C54 H54C 109.5 . . ?
H54B C54 H54C 109.5 . . ?
Si3 C55 H55A 109.5 . . ?
Si3 C55 H55B 109.5 . . ?
H55A C55 H55B 109.5 . . ?
Si3 C55 H55C 109.5 . . ?
H55A C55 H55C 109.5 . . ?
H55B C55 H55C 109.5 . . ?
Si3 C56 H56A 109.5 . . ?
Si3 C56 H56B 109.5 . . ?
H56A C56 H56B 109.5 . . ?
Si3 C56 H56C 109.5 . . ?
H56A C56 H56C 109.5 . . ?
H56B C56 H56C 109.5 . . ?
Si4 C57 H57A 109.5 . . ?
Si4 C57 H57B 109.5 . . ?
H57A C57 H57B 109.5 . . ?
Si4 C57 H57C 109.5 . . ?
H57A C57 H57C 109.5 . . ?
H57B C57 H57C 109.5 . . ?
Si4 C58 H58A 109.5 . . ?
Si4 C58 H58B 109.5 . . ?
H58A C58 H58B 109.5 . . ?
Si4 C58 H58C 109.5 . . ?
H58A C58 H58C 109.5 . . ?
H58B C58 H58C 109.5 . . ?
Si4 C59 H59A 109.5 . . ?
Si4 C59 H59B 109.5 . . ?
H59A C59 H59B 109.5 . . ?
Si4 C59 H59C 109.5 . . ?
H59A C59 H59C 109.5 . . ?
H59B C59 H59C 109.5 . . ?
C75 C71 C72 107.7(3) . . ?
C75 C71 Zr3 74.67(16) . . ?
C72 C71 Zr3 74.41(16) . . ?
C75 C71 H71 125.7 . . ?
C72 C71 H71 125.7 . . ?
Zr3 C71 H71 125.7 . . ?
C73 C72 C71 107.3(3) . . ?
C73 C72 Zr3 73.76(14) . . ?
C71 C72 Zr3 73.19(16) . . ?
C73 C72 H72 126.0 . . ?
C71 C72 H72 126.0 . . ?
Zr3 C72 H72 126.0 . . ?
C74 C73 C72 108.6(3) . . ?
C74 C73 Zr3 74.52(15) . . ?
C72 C73 Zr3 74.10(15) . . ?
C74 C73 H73 125.3 . . ?
C72 C73 H73 125.3 . . ?
Zr3 C73 H73 125.3 . . ?
C75 C74 C73 107.9(3) . . ?
C75 C74 Zr3 73.98(16) . . ?
C73 C74 Zr3 73.43(14) . . ?
C75 C74 H74 125.7 . . ?
C73 C74 H74 125.7 . . ?
Zr3 C74 H74 125.7 . . ?
C74 C75 C71 108.5(3) . . ?
C74 C75 Zr3 74.32(15) . . ?
C71 C75 Zr3 73.05(17) . . ?
C74 C75 H75 125.5 . . ?
C71 C75 H75 125.5 . . ?
Zr3 C75 H75 125.5 . . ?
C80 C76 C77 107.4(3) . . ?
C80 C76 Zr3 75.39(15) . . ?
C77 C76 Zr3 74.13(16) . . ?
C80 C76 H76 125.7 . . ?
C77 C76 H76 125.7 . . ?
Zr3 C76 H76 125.7 . . ?
C78 C77 C76 108.0(3) . . ?
C78 C77 Zr3 75.29(15) . . ?
C76 C77 Zr3 72.98(15) . . ?
C78 C77 H77 125.6 . . ?
C76 C77 H77 125.6 . . ?
Zr3 C77 H77 125.6 . . ?
C79 C78 C77 108.0(3) . . ?
C79 C78 Zr3 74.24(16) . . ?
C77 C78 Zr3 72.42(16) . . ?
C79 C78 H78 125.7 . . ?
C77 C78 H78 125.7 . . ?
Zr3 C78 H78 125.7 . . ?
C80 C79 C78 108.3(3) . . ?
C80 C79 Zr3 73.43(15) . . ?
C78 C79 Zr3 73.76(16) . . ?
C80 C79 H79 125.6 . . ?
C78 C79 H79 125.6 . . ?
Zr3 C79 H79 125.6 . . ?
C79 C80 C76 108.3(3) . . ?
C79 C80 Zr3 74.64(16) . . ?
C76 C80 Zr3 72.10(15) . . ?
C79 C80 H80 125.6 . . ?
C76 C80 H80 125.6 . . ?
Zr3 C80 H80 125.6 . . ?
C85 C81 C82 107.6(3) . . ?
C85 C81 Zr4 72.26(17) . . ?
C82 C81 Zr4 74.23(17) . . ?
C85 C81 H81 125.9 . . ?
C82 C81 H81 125.9 . . ?
Zr4 C81 H81 125.9 . . ?
C83 C82 C81 108.4(3) . . ?
C83 C82 Zr4 73.53(17) . . ?
C81 C82 Zr4 73.66(16) . . ?
C83 C82 H82 125.5 . . ?
C81 C82 H82 125.5 . . ?
Zr4 C82 H82 125.5 . . ?
C84 C83 C82 107.7(3) . . ?
C84 C83 Zr4 72.65(16) . . ?
C82 C83 Zr4 74.38(16) . . ?
C84 C83 H83 125.8 . . ?
C82 C83 H83 125.8 . . ?
Zr4 C83 H83 125.8 . . ?
C83 C84 C85 108.1(3) . . ?
C83 C84 Zr4 75.11(16) . . ?
C85 C84 Zr4 73.44(15) . . ?
C83 C84 H84 125.5 . . ?
C85 C84 H84 125.5 . . ?
Zr4 C84 H84 125.5 . . ?
C81 C85 C84 108.1(3) . . ?
C81 C85 Zr4 75.42(16) . . ?
C84 C85 Zr4 73.87(17) . . ?
C81 C85 H85 125.5 . . ?
C84 C85 H85 125.5 . . ?
Zr4 C85 H85 125.5 . . ?
C87 C86 C90 107.9(3) . . ?
C87 C86 Zr4 74.50(16) . . ?
C90 C86 Zr4 74.28(15) . . ?
C87 C86 H86 125.6 . . ?
C90 C86 H86 125.6 . . ?
Zr4 C86 H86 125.6 . . ?
C86 C87 C88 108.3(3) . . ?
C86 C87 Zr4 73.35(17) . . ?
C88 C87 Zr4 74.22(16) . . ?
C86 C87 H87 125.6 . . ?
C88 C87 H87 125.6 . . ?
Zr4 C87 H87 125.6 . . ?
C87 C88 C89 107.6(3) . . ?
C87 C88 Zr4 73.48(17) . . ?
C89 C88 Zr4 73.91(15) . . ?
C87 C88 H88 125.8 . . ?
C89 C88 H88 125.8 . . ?
Zr4 C88 H88 125.8 . . ?
C90 C89 C88 107.9(3) . . ?
C90 C89 Zr4 73.50(14) . . ?
C88 C89 Zr4 73.81(15) . . ?
C90 C89 H89 125.7 . . ?
C88 C89 H89 125.7 . . ?
Zr4 C89 H89 125.7 . . ?
C89 C90 C86 108.3(3) . . ?
C89 C90 Zr4 74.49(14) . . ?
C86 C90 Zr4 73.28(15) . . ?
C89 C90 H90 125.5 . . ?
C86 C90 H90 125.5 . . ?
Zr4 C90 H90 125.5 . . ?

loop_
_geom_bond_atom_site_label_1
_geom_bond_atom_site_label_2
_geom_bond_distance
_geom_bond_site_symmetry_2
_geom_bond_publ_flag
Zr1 C11' 2.246(8) . ?
Zr1 C1 2.271(2) . ?
Zr1 Cl1 2.4919(19) . ?
Zr1 C27 2.508(3) . ?
Zr1 C25 2.509(3) . ?
Zr1 C22 2.510(3) . ?
Zr1 C26 2.516(3) . ?
Zr1 C21 2.519(3) . ?
Zr1 C28 2.525(3) . ?
Zr1 C29 2.528(3) . ?
Zr1 C23 2.529(3) . ?
Zr1 C24 2.532(3) . ?
Zr2 C11 2.247(7) . ?
Zr2 C3 2.303(2) . ?
Zr2 Cl1' 2.482(4) . ?
Zr2 C33 2.507(2) . ?
Zr2 C40 2.509(3) . ?
Zr2 C34 2.511(3) . ?
Zr2 C32 2.515(2) . ?
Zr2 C31 2.519(3) . ?
Zr2 C36 2.524(3) . ?
Zr2 C35 2.525(3) . ?
Zr2 C39 2.531(3) . ?
Zr2 C38 2.544(3) . ?
Zr3 C61' 2.245(8) . ?
Zr3 C51 2.262(2) . ?
Zr3 Cl2 2.474(3) . ?
Zr3 C76 2.489(3) . ?
Zr3 C77 2.504(3) . ?
Zr3 C71 2.516(3) . ?
Zr3 C73 2.527(2) . ?
Zr3 C80 2.531(3) . ?
Zr3 C72 2.532(3) . ?
Zr3 C75 2.537(3) . ?
Zr3 C78 2.541(3) . ?
Zr3 C74 2.541(3) . ?
Zr4 C61 2.245(7) . ?
Zr4 C53 2.263(2) . ?
Zr4 Cl2' 2.479(4) . ?
Zr4 C85 2.501(3) . ?
Zr4 C84 2.507(3) . ?
Zr4 C86 2.515(3) . ?
Zr4 C90 2.528(2) . ?
Zr4 C87 2.530(3) . ?
Zr4 C83 2.538(3) . ?
Zr4 C88 2.539(3) . ?
Zr4 C89 2.540(2) . ?
Zr4 C81 2.542(3) . ?
C11' H11A 0.9800 . ?
C11' H11B 0.9800 . ?
C11' H11C 0.9800 . ?
C11 H11D 0.9800 . ?
C11 H11E 0.9800 . ?
C11 H11F 0.9800 . ?
C61' H61A 0.9800 . ?
C61' H61B 0.9800 . ?
C61' H61C 0.9800 . ?
C61 H61D 0.9800 . ?
C61 H61E 0.9800 . ?
C61 H61F 0.9800 . ?
Si1 C1 1.857(2) . ?
Si1 C6 1.869(3) . ?
Si1 C4 1.870(3) . ?
Si1 C5 1.875(3) . ?
Si2 C3 1.874(2) . ?
Si2 C7 1.875(3) . ?
Si2 C9 1.876(3) . ?
Si2 C8 1.883(3) . ?
Si3 C51 1.859(2) . ?
Si3 C56 1.875(3) . ?
Si3 C55 1.875(3) . ?
Si3 C54 1.879(3) . ?
Si4 C53 1.858(2) . ?
Si4 C58 1.868(3) . ?
Si4 C57 1.877(3) . ?
Si4 C59 1.881(3) . ?
C1 C2 1.314(3) . ?
C2 C3 1.320(3) . ?
C4 H4A 0.9800 . ?
C4 H4B 0.9800 . ?
C4 H4C 0.9800 . ?
C5 H5A 0.9800 . ?
C5 H5B 0.9800 . ?
C5 H5C 0.9800 . ?
C6 H6A 0.9800 . ?
C6 H6B 0.9800 . ?
C6 H6C 0.9800 . ?
C7 H7A 0.9800 . ?
C7 H7B 0.9800 . ?
C7 H7C 0.9800 . ?
C8 H8A 0.9800 . ?
C8 H8B 0.9800 . ?
C8 H8C 0.9800 . ?
C9 H9A 0.9800 . ?
C9 H9B 0.9800 . ?
C9 H9C 0.9800 . ?
C21 C22 1.372(5) . ?
C21 C25 1.408(6) . ?
C21 H21 1.0000 . ?
C22 C23 1.403(5) . ?
C22 H22 1.0000 . ?
C23 C24 1.391(5) . ?
C23 H23 1.0000 . ?
C24 C25 1.392(6) . ?
C24 H24 1.0000 . ?
C25 H25 1.0000 . ?
C26 C30 1.392(4) . ?
C26 C27 1.411(4) . ?
C26 H26 1.0000 . ?
C27 C28 1.396(4) . ?
C27 H27 1.0000 . ?
C28 C29 1.389(5) . ?
C28 H28 1.0000 . ?
C29 C30 1.387(4) . ?
C29 H29 1.0000 . ?
C30 H30 1.0000 . ?
C31 C35 1.407(4) . ?
C31 C32 1.416(4) . ?
C31 H31 1.0000 . ?
C32 C33 1.399(4) . ?
C32 H32 1.0000 . ?
C33 C34 1.423(4) . ?
C33 H33 1.0000 . ?
C34 C35 1.398(4) . ?
C34 H34 1.0000 . ?
C35 H35 1.0000 . ?
C36 C37 1.391(4) . ?
C36 C40 1.401(4) . ?
C36 H36 1.0000 . ?
C37 C38 1.407(5) . ?
C37 H37 1.0000 . ?
C38 C39 1.382(4) . ?
C38 H38 1.0000 . ?
C39 C40 1.403(4) . ?
C39 H39 1.0000 . ?
C40 H40 1.0000 . ?
C51 C52 1.315(3) . ?
C52 C53 1.312(3) . ?
C54 H54A 0.9800 . ?
C54 H54B 0.9800 . ?
C54 H54C 0.9800 . ?
C55 H55A 0.9800 . ?
C55 H55B 0.9800 . ?
C55 H55C 0.9800 . ?
C56 H56A 0.9800 . ?
C56 H56B 0.9800 . ?
C56 H56C 0.9800 . ?
C57 H57A 0.9800 . ?
C57 H57B 0.9800 . ?
C57 H57C 0.9800 . ?
C58 H58A 0.9800 . ?
C58 H58B 0.9800 . ?
C58 H58C 0.9800 . ?
C59 H59A 0.9800 . ?
C59 H59B 0.9800 . ?
C59 H59C 0.9800 . ?
C71 C75 1.405(5) . ?
C71 C72 1.408(5) . ?
C71 H71 1.0000 . ?
C72 C73 1.400(4) . ?
C72 H72 1.0000 . ?
C73 C74 1.399(4) . ?
C73 H73 1.0000 . ?
C74 C75 1.387(4) . ?
C74 H74 1.0000 . ?
C75 H75 1.0000 . ?
C76 C80 1.406(4) . ?
C76 C77 1.414(4) . ?
C76 H76 1.0000 . ?
C77 C78 1.403(4) . ?
C77 H77 1.0000 . ?
C78 C79 1.402(4) . ?
C78 H78 1.0000 . ?
C79 C80 1.397(4) . ?
C79 H79 1.0000 . ?
C80 H80 1.0000 . ?
C81 C85 1.404(4) . ?
C81 C82 1.408(5) . ?
C81 H81 1.0000 . ?
C82 C83 1.406(5) . ?
C82 H82 1.0000 . ?
C83 C84 1.401(4) . ?
C83 H83 1.0000 . ?
C84 C85 1.409(5) . ?
C84 H84 1.0000 . ?
C85 H85 1.0000 . ?
C86 C87 1.397(5) . ?
C86 C90 1.408(4) . ?
C86 H86 1.0000 . ?
C87 C88 1.410(5) . ?
C87 H87 1.0000 . ?
C88 C89 1.412(4) . ?
C88 H88 1.0000 . ?
C89 C90 1.398(4) . ?
C89 H89 1.0000 . ?
C90 H90 1.0000 . ?

loop_
_geom_torsion_atom_site_label_1
_geom_torsion_atom_site_label_2
_geom_torsion_atom_site_label_3
_geom_torsion_atom_site_label_4
_geom_torsion
_geom_torsion_site_symmetry_1
_geom_torsion_site_symmetry_2
_geom_torsion_site_symmetry_3
_geom_torsion_site_symmetry_4
_geom_torsion_publ_flag
C6 Si1 C1 C2 -111.8(2) . . . . ?
C4 Si1 C1 C2 7.6(2) . . . . ?
C5 Si1 C1 C2 127.3(2) . . . . ?
C6 Si1 C1 Zr1 69.5(2) . . . . ?
C4 Si1 C1 Zr1 -171.13(17) . . . . ?
C5 Si1 C1 Zr1 -51.5(2) . . . . ?
C7 Si2 C3 C2 16.1(2) . . . . ?
C9 Si2 C3 C2 -102.0(2) . . . . ?
C8 Si2 C3 C2 136.05(18) . . . . ?
C7 Si2 C3 Zr2 -172.30(15) . . . . ?
C9 Si2 C3 Zr2 69.58(17) . . . . ?
C8 Si2 C3 Zr2 -52.33(17) . . . . ?
C25 C21 C22 C23 -2.0(3) . . . . ?
Zr1 C21 C22 C23 -67.62(19) . . . . ?
C25 C21 C22 Zr1 65.7(2) . . . . ?
C21 C22 C23 C24 0.9(3) . . . . ?
Zr1 C22 C23 C24 -66.7(2) . . . . ?
C21 C22 C23 Zr1 67.6(2) . . . . ?
C22 C23 C24 C25 0.5(3) . . . . ?
Zr1 C23 C24 C25 -65.5(2) . . . . ?
C22 C23 C24 Zr1 65.93(19) . . . . ?
C23 C24 C25 C21 -1.6(3) . . . . ?
Zr1 C24 C25 C21 -67.7(2) . . . . ?
C23 C24 C25 Zr1 66.0(2) . . . . ?
C22 C21 C25 C24 2.2(3) . . . . ?
Zr1 C21 C25 C24 68.2(2) . . . . ?
C22 C21 C25 Zr1 -66.0(2) . . . . ?
C30 C26 C27 C28 -0.5(3) . . . . ?
Zr1 C26 C27 C28 -67.86(19) . . . . ?
C30 C26 C27 Zr1 67.39(19) . . . . ?
C26 C27 C28 C29 1.2(3) . . . . ?
Zr1 C27 C28 C29 -66.3(2) . . . . ?
C26 C27 C28 Zr1 67.48(19) . . . . ?
C27 C28 C29 C30 -1.4(3) . . . . ?
Zr1 C28 C29 C30 -67.09(19) . . . . ?
C27 C28 C29 Zr1 65.7(2) . . . . ?
C28 C29 C30 C26 1.1(3) . . . . ?
Zr1 C29 C30 C26 -65.64(19) . . . . ?
C28 C29 C30 Zr1 66.75(19) . . . . ?
C27 C26 C30 C29 -0.4(3) . . . . ?
Zr1 C26 C30 C29 66.03(19) . . . . ?
C27 C26 C30 Zr1 -66.42(19) . . . . ?
C35 C31 C32 C33 0.3(3) . . . . ?
Zr2 C31 C32 C33 -66.18(18) . . . . ?
C35 C31 C32 Zr2 66.45(19) . . . . ?
C31 C32 C33 C34 -0.1(3) . . . . ?
Zr2 C32 C33 C34 -66.52(18) . . . . ?
C31 C32 C33 Zr2 66.38(18) . . . . ?
C32 C33 C34 C35 0.0(3) . . . . ?
Zr2 C33 C34 C35 -66.9(2) . . . . ?
C32 C33 C34 Zr2 66.84(18) . . . . ?
C33 C34 C35 C31 0.2(3) . . . . ?
Zr2 C34 C35 C31 -65.97(19) . . . . ?
C33 C34 C35 Zr2 66.18(19) . . . . ?
C32 C31 C35 C34 -0.3(3) . . . . ?
Zr2 C31 C35 C34 65.8(2) . . . . ?
C32 C31 C35 Zr2 -66.12(18) . . . . ?
C40 C36 C37 C38 0.5(3) . . . . ?
Zr2 C36 C37 C38 66.6(2) . . . . ?
C40 C36 C37 Zr2 -66.1(2) . . . . ?
C36 C37 C38 C39 -0.2(3) . . . . ?
Zr2 C37 C38 C39 66.0(2) . . . . ?
C36 C37 C38 Zr2 -66.2(2) . . . . ?
C37 C38 C39 C40 -0.2(3) . . . . ?
Zr2 C38 C39 C40 66.02(19) . . . . ?
C37 C38 C39 Zr2 -66.2(2) . . . . ?
C37 C36 C40 C39 -0.6(3) . . . . ?
Zr2 C36 C40 C39 -67.90(19) . . . . ?
C37 C36 C40 Zr2 67.3(2) . . . . ?
C38 C39 C40 C36 0.5(3) . . . . ?
Zr2 C39 C40 C36 67.7(2) . . . . ?
C38 C39 C40 Zr2 -67.18(19) . . . . ?
C56 Si3 C51 C52 -21.6(2) . . . . ?
C55 Si3 C51 C52 98.9(2) . . . . ?
C54 Si3 C51 C52 -141.41(19) . . . . ?
C56 Si3 C51 Zr3 155.58(16) . . . . ?
C55 Si3 C51 Zr3 -83.94(17) . . . . ?
C54 Si3 C51 Zr3 35.74(19) . . . . ?
C58 Si4 C53 C52 -25.6(2) . . . . ?
C57 Si4 C53 C52 93.4(2) . . . . ?
C59 Si4 C53 C52 -145.39(19) . . . . ?
C58 Si4 C53 Zr4 152.53(17) . . . . ?
C57 Si4 C53 Zr4 -88.47(17) . . . . ?
C59 Si4 C53 Zr4 32.78(19) . . . . ?
C75 C71 C72 C73 -1.4(3) . . . . ?
Zr3 C71 C72 C73 66.42(19) . . . . ?
C75 C71 C72 Zr3 -67.8(2) . . . . ?
C71 C72 C73 C74 1.1(3) . . . . ?
Zr3 C72 C73 C74 67.13(18) . . . . ?
C71 C72 C73 Zr3 -66.0(2) . . . . ?
C72 C73 C74 C75 -0.3(3) . . . . ?
Zr3 C73 C74 C75 66.52(19) . . . . ?
C72 C73 C74 Zr3 -66.86(18) . . . . ?
C73 C74 C75 C71 -0.6(3) . . . . ?
Zr3 C74 C75 C71 65.6(2) . . . . ?
C73 C74 C75 Zr3 -66.15(18) . . . . ?
C72 C71 C75 C74 1.2(3) . . . . ?
Zr3 C71 C75 C74 -66.4(2) . . . . ?
C72 C71 C75 Zr3 67.7(2) . . . . ?
C80 C76 C77 C78 -0.9(3) . . . . ?
Zr3 C76 C77 C78 67.8(2) . . . . ?
C80 C76 C77 Zr3 -68.63(18) . . . . ?
C76 C77 C78 C79 0.1(3) . . . . ?
Zr3 C77 C78 C79 66.3(2) . . . . ?
C76 C77 C78 Zr3 -66.22(19) . . . . ?
C77 C78 C79 C80 0.8(3) . . . . ?
Zr3 C78 C79 C80 65.86(19) . . . . ?
C77 C78 C79 Zr3 -65.1(2) . . . . ?
C78 C79 C80 C76 -1.3(3) . . . . ?
Zr3 C79 C80 C76 64.74(18) . . . . ?
C78 C79 C80 Zr3 -66.1(2) . . . . ?
C77 C76 C80 C79 1.4(3) . . . . ?
Zr3 C76 C80 C79 -66.41(19) . . . . ?
C77 C76 C80 Zr3 67.78(19) . . . . ?
C85 C81 C82 C83 -0.8(3) . . . . ?
Zr4 C81 C82 C83 -65.9(2) . . . . ?
C85 C81 C82 Zr4 65.08(19) . . . . ?
C81 C82 C83 C84 0.4(3) . . . . ?
Zr4 C82 C83 C84 -65.5(2) . . . . ?
C81 C82 C83 Zr4 65.9(2) . . . . ?
C82 C83 C84 C85 0.1(3) . . . . ?
Zr4 C83 C84 C85 -66.6(2) . . . . ?
C82 C83 C84 Zr4 66.7(2) . . . . ?
C82 C81 C85 C84 0.8(3) . . . . ?
Zr4 C81 C85 C84 67.2(2) . . . . ?
C82 C81 C85 Zr4 -66.39(19) . . . . ?
C83 C84 C85 C81 -0.6(3) . . . . ?
Zr4 C84 C85 C81 -68.3(2) . . . . ?
C83 C84 C85 Zr4 67.7(2) . . . . ?
C90 C86 C87 C88 0.8(3) . . . . ?
Zr4 C86 C87 C88 -66.57(19) . . . . ?
C90 C86 C87 Zr4 67.35(19) . . . . ?
C86 C87 C88 C89 -0.6(3) . . . . ?
Zr4 C87 C88 C89 -66.59(18) . . . . ?
C86 C87 C88 Zr4 66.0(2) . . . . ?
C87 C88 C89 C90 0.2(3) . . . . ?
Zr4 C88 C89 C90 -66.12(18) . . . . ?
C87 C88 C89 Zr4 66.30(19) . . . . ?
C88 C89 C90 C86 0.3(3) . . . . ?
Zr4 C89 C90 C86 -66.04(19) . . . . ?
C88 C89 C90 Zr4 66.33(17) . . . . ?
C87 C86 C90 C89 -0.7(3) . . . . ?
Zr4 C86 C90 C89 66.84(18) . . . . ?
C87 C86 C90 Zr4 -67.5(2) . . . . ?
